data_7240977
loop_
_publ_author_name
'Cruz-Cabeza, A. J.'
'Taylor, E.'
'Sugden, I. J.'
'Bowskill, D. H.'
'Wright, S. E.'
'Abdullahi, H.'
'Tulegenov, D.'
'Sadiq, G.'
'Davey, R. J.'

_publ_section_title
;
 Can solvated intermediates inform us about nucleation pathways? The case
 of \b-pABA
;
_journal_name_full CrystEngComm
_journal_paper_doi 10.1039/D0CE00970A
_journal_year 2020
_chemical_formula_moiety 'C7 H7 N O3'
_chemical_formula_sum 'C7 H7 N O3'
_chemical_formula_weight 153.14
_chemical_name_systematic '4-amino-3-hydroxybenzoic acid'
_space_group_crystal_system orthorhombic
_space_group_IT_number 61
_space_group_name_Hall '-P 2ac 2ab'
_space_group_name_H-M_alt 'P b c a'
_atom_sites_solution_hydrogens mixed
_atom_sites_solution_primary direct
_audit_creation_date 2018-11-15
_audit_creation_method
;
Olex2 1.2
(compiled 2018.05.29 svn.r3508 for OlexSys, GUI svn.r5506)
;
_audit_update_record
;
2020-06-15 deposited with the CCDC.	2020-07-29 downloaded from the CCDC.
;
_cell_angle_alpha 90
_cell_angle_beta 90
_cell_angle_gamma 90
_cell_formula_units_Z 8
_cell_length_a 11.6926(9)
_cell_length_b 8.1121(7)
_cell_length_c 14.1796(10)
_cell_measurement_reflns_used 2016
_cell_measurement_temperature 150
_cell_measurement_theta_max 28.9710
_cell_measurement_theta_min 4.1590
_cell_volume 1344.96(18)
_computing_cell_refinement 'CrysAlisPro 1.171.39.46 (Rigaku OD, 2018)'
_computing_data_collection 'CrysAlisPro 1.171.39.46 (Rigaku OD, 2018)'
_computing_data_reduction 'CrysAlisPro 1.171.39.46 (Rigaku OD, 2018)'
_computing_molecular_graphics 'Olex2 (Dolomanov et al., 2009)'
_computing_publication_material 'Olex2 (Dolomanov et al., 2009)'
_computing_structure_refinement 'ShelXL (Sheldrick, 2015)'
_computing_structure_solution 'ShelXS (Sheldrick, 2008)'
_diffrn_ambient_temperature 150
_diffrn_detector 'CCD plate'
_diffrn_detector_area_resol_mean 5.1636
_diffrn_detector_type Atlas
_diffrn_measured_fraction_theta_full 0.999
_diffrn_measured_fraction_theta_max 0.888
_diffrn_measurement_details
;
List of Runs (angles in degrees, time in seconds):

  # Type    Start    End  Width  t~exp~   \w     \q     \k     \f   Frames
#--------------------------------------------------------------------------
  1  \w    -76.00 -32.00   1.00    3.62    --   10.40 178.00-120.00   44
  2  \w    -59.00   4.00   1.00    3.62    --   10.40 -37.00 120.00   63
  3  \w     54.00  94.00   1.00    3.62    --   10.40-178.00  30.00   40
  4  \w    -85.00 -38.00   1.00    3.62    --  -11.10-178.00 -60.00   47
;
_diffrn_measurement_device 'four-circle diffractometer'
_diffrn_measurement_device_type 'Xcalibur, Atlas'
_diffrn_measurement_method '\w scans'
_diffrn_orient_matrix_type 'CrysAlisPro convention (1999,Acta A55,543-557)'
_diffrn_orient_matrix_UB_11 0.0172542000
_diffrn_orient_matrix_UB_12 0.0501150000
_diffrn_orient_matrix_UB_13 -0.0385538000
_diffrn_orient_matrix_UB_21 0.0208322000
_diffrn_orient_matrix_UB_22 -0.0707093000
_diffrn_orient_matrix_UB_23 -0.0237729000
_diffrn_orient_matrix_UB_31 -0.0542877000
_diffrn_orient_matrix_UB_32 -0.0113675000
_diffrn_orient_matrix_UB_33 -0.0212846000
_diffrn_radiation_monochromator graphite
_diffrn_radiation_probe x-ray
_diffrn_radiation_type MoK\a
_diffrn_radiation_wavelength 0.71073
_diffrn_reflns_av_R_equivalents 0.0467
_diffrn_reflns_av_unetI/netI 0.0489
_diffrn_reflns_Laue_measured_fraction_full 0.999
_diffrn_reflns_Laue_measured_fraction_max 0.888
_diffrn_reflns_limit_h_max 16
_diffrn_reflns_limit_h_min -14
_diffrn_reflns_limit_k_max 8
_diffrn_reflns_limit_k_min -10
_diffrn_reflns_limit_l_max 18
_diffrn_reflns_limit_l_min -17
_diffrn_reflns_number 6923
_diffrn_reflns_point_group_measured_fraction_full 0.999
_diffrn_reflns_point_group_measured_fraction_max 0.888
_diffrn_reflns_theta_full 25.242
_diffrn_reflns_theta_max 29.579
_diffrn_reflns_theta_min 3.360
_diffrn_source 'fine-focus sealed X-ray tube'
_diffrn_source_type 'Enhance (Mo) X-ray Source'
_exptl_absorpt_coefficient_mu 0.120
_exptl_absorpt_correction_T_max 1.00000
_exptl_absorpt_correction_T_min 0.84492
_exptl_absorpt_correction_type multi-scan
_exptl_absorpt_process_details
;
CrysAlisPro 1.171.39.46 (Rigaku Oxford Diffraction, 2018)
Empirical absorption correction using spherical harmonics,
 implemented in SCALE3 ABSPACK scaling algorithm.
;
_exptl_crystal_colour 'clear black'
_exptl_crystal_colour_lustre clear
_exptl_crystal_colour_primary black
_exptl_crystal_density_diffrn 1.513
_exptl_crystal_description plank
_exptl_crystal_F_000 640
_exptl_crystal_recrystallization_method 'Re-crystallisation from solvent: Acetone'
_exptl_crystal_size_max 0.14646
_exptl_crystal_size_mid 0.06004
_exptl_crystal_size_min 0.00879
_refine_diff_density_max 0.267
_refine_diff_density_min -0.286
_refine_diff_density_rms 0.057
_refine_ls_extinction_method none
_refine_ls_goodness_of_fit_ref 0.928
_refine_ls_hydrogen_treatment constr
_refine_ls_matrix_type full
_refine_ls_number_parameters 103
_refine_ls_number_reflns 1669
_refine_ls_number_restraints 0
_refine_ls_restrained_S_all 0.928
_refine_ls_R_factor_all 0.0808
_refine_ls_R_factor_gt 0.0495
_refine_ls_shift/su_max 0.000
_refine_ls_shift/su_mean 0.000
_refine_ls_structure_factor_coef Fsqd
_refine_ls_weighting_details 'w=1/[\s^2^(Fo^2^)+(0.1000P)^2^] where P=(Fo^2^+2Fc^2^)/3'
_refine_ls_weighting_scheme calc
_refine_ls_wR_factor_gt 0.1292
_refine_ls_wR_factor_ref 0.1562
_reflns_Friedel_coverage 0.000
_reflns_number_gt 1150
_reflns_number_total 1669
_reflns_threshold_expression 'I > 2\s(I)'
_cod_data_source_file d0ce00970a2.cif
_cod_data_source_block exp_169
_cod_original_cell_volume 1344.95(17)
_cod_database_code 7240977
_shelx_shelxl_version_number 2018/3
_chemical_oxdiff_formula 'C7 O3 N1 H7'
_shelx_space_group_comment
;
The symmetry employed for this shelxl refinement is uniquely defined
by the following loop, which should always be used as a source of
symmetry information in preference to the above space-group names.
They are only intended as comments.
;
_shelx_estimated_absorpt_t_max 0.999
_shelx_estimated_absorpt_t_min 0.983
_reflns_odcompleteness_completeness 99.57
_reflns_odcompleteness_iscentric 1
_reflns_odcompleteness_theta 26.32
_olex2_refinement_description
;
1. Fixed Uiso
 At 1.2 times of:
  All C(H) groups, All N(H,H) groups
 At 1.5 times of:
  All O(H) groups
2.a Rotating group:
 N1(H1a,H1b)
2.b Aromatic/amide H refined with riding coordinates:
 C6(H6), C4(H4), C3(H3a)
2.c Idealised tetrahedral OH refined as rotating group:
 O3(H3), O1(H1)
;
_olex2_date_sample_data_collection 2018-11-14
_olex2_submission_special_instructions 'No special instructions were received'
_oxdiff_exptl_absorpt_empirical_details
;
Empirical correction (ABSPACK) includes:
- Absorption correction using spherical harmonics
- Frame scaling
;
_oxdiff_exptl_absorpt_empirical_full_max 1.228
_oxdiff_exptl_absorpt_empirical_full_min 0.878

loop_
_space_group_symop_operation_xyz
'x, y, z'
'-x+1/2, -y, z+1/2'
'x+1/2, -y+1/2, -z'
'-x, y+1/2, -z+1/2'
'-x, -y, -z'
'x-1/2, y, -z-1/2'
'-x-1/2, y-1/2, z'
'x, -y-1/2, z-1/2'

loop_
_atom_site_label
_atom_site_type_symbol
_atom_site_fract_x
_atom_site_fract_y
_atom_site_fract_z
_atom_site_U_iso_or_equiv
_atom_site_adp_type
_atom_site_occupancy
_atom_site_site_symmetry_order
_atom_site_calc_flag
_atom_site_refinement_flags_posn
_atom_site_refinement_flags_adp
_atom_site_refinement_flags_occupancy
_atom_site_disorder_assembly
_atom_site_disorder_group
O3 O 0.07581(10) -0.01042(16) 0.67587(8) 0.0281(4) Uani 1 1 d . . . . .
H3 H 0.129234 -0.054525 0.645332 0.042 Uiso 1 1 calc GR . . . .
C2 C -0.14632(15) -0.1970(2) 0.52569(11) 0.0216(4) Uani 1 1 d . . . . .
C6 C -0.03767(15) -0.1600(2) 0.56074(11) 0.0221(4) Uani 1 1 d . . . . .
H6 H 0.028449 -0.204216 0.531118 0.026 Uiso 1 1 calc R . . . .
N1 N -0.10825(14) 0.09403(19) 0.76824(9) 0.0259(4) Uani 1 1 d . . . . .
H1A H -0.047390 0.154178 0.763206 0.031 Uiso 1 1 d GR . . . .
H1B H -0.166500 0.157803 0.777694 0.031 Uiso 1 1 d GR . . . .
C1 C -0.12385(16) 0.0020(2) 0.68448(11) 0.0211(4) Uani 1 1 d . . . . .
O1 O -0.06752(11) -0.38000(19) 0.41395(9) 0.0321(4) Uani 1 1 d . . . . .
H1 H -0.084089 -0.449531 0.372231 0.048 Uiso 1 1 calc GR . . . .
C7 C -0.16065(16) -0.3029(2) 0.44087(12) 0.0238(4) Uani 1 1 d . . . . .
C5 C -0.02666(14) -0.0586(2) 0.63897(12) 0.0209(4) Uani 1 1 d . . . . .
O2 O -0.25261(11) -0.31651(16) 0.40045(9) 0.0311(4) Uani 1 1 d . . . . .
C4 C -0.23136(15) -0.0355(2) 0.64957(12) 0.0249(4) Uani 1 1 d . . . . .
H4 H -0.297621 0.005840 0.680299 0.030 Uiso 1 1 calc R . . . .
C3 C -0.24250(15) -0.1332(2) 0.56976(12) 0.0255(4) Uani 1 1 d . . . . .
H3A H -0.316354 -0.156583 0.545228 0.031 Uiso 1 1 calc R . . . .

loop_
_atom_site_aniso_label
_atom_site_aniso_U_11
_atom_site_aniso_U_22
_atom_site_aniso_U_33
_atom_site_aniso_U_23
_atom_site_aniso_U_13
_atom_site_aniso_U_12
O3 0.0211(7) 0.0367(9) 0.0263(7) -0.0078(5) -0.0036(5) 0.0025(6)
C2 0.0231(9) 0.0225(10) 0.0193(8) 0.0036(6) -0.0019(7) -0.0007(7)
C6 0.0203(9) 0.0255(10) 0.0205(8) 0.0001(7) 0.0002(7) 0.0028(8)
N1 0.0296(9) 0.0252(9) 0.0228(8) -0.0028(6) 0.0038(6) 0.0045(7)
C1 0.0259(10) 0.0204(9) 0.0171(8) 0.0044(6) 0.0018(7) 0.0029(7)
O1 0.0307(8) 0.0386(9) 0.0271(7) -0.0114(6) -0.0052(6) 0.0055(6)
C7 0.0237(10) 0.0251(10) 0.0227(9) 0.0035(7) -0.0009(7) -0.0012(8)
C5 0.0206(9) 0.0230(9) 0.0191(8) 0.0044(6) -0.0017(7) 0.0013(7)
O2 0.0265(8) 0.0367(9) 0.0302(7) -0.0005(6) -0.0099(5) -0.0039(6)
C4 0.0201(9) 0.0277(10) 0.0268(9) 0.0037(7) 0.0058(8) 0.0047(8)
C3 0.0191(9) 0.0306(11) 0.0268(9) 0.0045(7) -0.0019(7) -0.0004(8)

loop_
_atom_type_symbol
_atom_type_description
_atom_type_scat_dispersion_real
_atom_type_scat_dispersion_imag
_atom_type_scat_source
C C 0.0033 0.0016 'International Tables Vol C Tables 4.2.6.8 and 6.1.1.4'
H H 0.0000 0.0000 'International Tables Vol C Tables 4.2.6.8 and 6.1.1.4'
N N 0.0061 0.0033 'International Tables Vol C Tables 4.2.6.8 and 6.1.1.4'
O O 0.0106 0.0060 'International Tables Vol C Tables 4.2.6.8 and 6.1.1.4'

loop_
_geom_angle_atom_site_label_1
_geom_angle_atom_site_label_2
_geom_angle_atom_site_label_3
_geom_angle
_geom_angle_site_symmetry_1
_geom_angle_site_symmetry_3
_geom_angle_publ_flag
C6 C2 C7 120.94(16) . . ?
C3 C2 C6 119.81(16) . . ?
C3 C2 C7 119.24(15) . . ?
C5 C6 C2 119.76(16) . . ?
C5 C1 N1 117.96(16) . . ?
C4 C1 N1 122.21(16) . . ?
C4 C1 C5 119.76(16) . . ?
O1 C7 C2 114.64(15) . . ?
O2 C7 C2 121.99(16) . . ?
O2 C7 O1 123.38(16) . . ?
O3 C5 C6 123.91(15) . . ?
O3 C5 C1 115.89(15) . . ?
C6 C5 C1 120.19(16) . . ?
C1 C4 C3 120.14(16) . . ?
C2 C3 C4 120.29(16) . . ?

loop_
_geom_bond_atom_site_label_1
_geom_bond_atom_site_label_2
_geom_bond_distance
_geom_bond_site_symmetry_2
_geom_bond_publ_flag
O3 C5 1.365(2) . ?
C2 C6 1.397(2) . ?
C2 C7 1.488(2) . ?
C2 C3 1.387(2) . ?
C6 C5 1.387(2) . ?
N1 C1 1.415(2) . ?
C1 C5 1.396(2) . ?
C1 C4 1.385(2) . ?
O1 C7 1.312(2) . ?
C7 O2 1.223(2) . ?
C4 C3 1.388(3) . ?
